data_1552724
loop_
_publ_author_name
'Xu, Yijue'
'Gabidullin, Bulat'
'Bryce, David L.'

_publ_section_title
;
 Single-Crystal NMR Characterization of Halogen Bonds.
;
_journal_issue 29
_journal_name_full 'The journal of physical chemistry. A'
_journal_page_first 6194
_journal_page_last 6209
_journal_paper_doi 10.1021/acs.jpca.9b03587
_journal_volume 123
_journal_year 2019
_chemical_formula_sum 'C26 H18 F3 I3 N O P'
_chemical_formula_weight 829.08
_space_group_crystal_system triclinic
_space_group_IT_number 2
_space_group_name_Hall '-P 1'
_space_group_name_H-M_alt 'P -1'
_atom_sites_solution_hydrogens geom
_audit_creation_method SHELXL-2014/7
_cell_angle_alpha 115.9880(10)
_cell_angle_beta 92.9510(10)
_cell_angle_gamma 108.6840(10)
_cell_formula_units_Z 6
_cell_length_a 13.6994(2)
_cell_length_b 18.2829(4)
_cell_length_c 20.3552(3)
_cell_measurement_reflns_used 5498
_cell_measurement_temperature 296(2)
_cell_measurement_theta_max 26.00
_cell_measurement_theta_min 2.28
_cell_volume 4229.62(14)
_computing_cell_refinement 'APEX II (Bruker, 2009)'
_computing_data_collection 'APEX II (Bruker, 2009)'
_computing_data_reduction 'SAINT (Bruker)'
_computing_molecular_graphics 'Mercury (Macrae et al., 2008)'
_computing_publication_material 'CIFTAB (Sheldrick, 1997)'
_computing_structure_refinement 'SHELXL-2014/7 (Sheldrick, 2014)'
_computing_structure_solution 'XT (Sheldrick, 2014)'
_diffrn_ambient_temperature 296(2)
_diffrn_measured_fraction_theta_full 0.993
_diffrn_measured_fraction_theta_max 0.992
_diffrn_measurement_device_type 'Bruker APEX-II CCD'
_diffrn_measurement_method '\f and \w scans'
_diffrn_radiation_type MoK\a
_diffrn_radiation_wavelength 0.71073
_diffrn_reflns_av_R_equivalents 0.0298
_diffrn_reflns_av_unetI/netI 0.0496
_diffrn_reflns_Laue_measured_fraction_full 0.993
_diffrn_reflns_Laue_measured_fraction_max 0.992
_diffrn_reflns_limit_h_max 17
_diffrn_reflns_limit_h_min -15
_diffrn_reflns_limit_k_max 18
_diffrn_reflns_limit_k_min -22
_diffrn_reflns_limit_l_max 25
_diffrn_reflns_limit_l_min -24
_diffrn_reflns_number 33791
_diffrn_reflns_point_group_measured_fraction_full 0.993
_diffrn_reflns_point_group_measured_fraction_max 0.992
_diffrn_reflns_theta_full 25.242
_diffrn_reflns_theta_max 26.500
_diffrn_reflns_theta_min 1.845
_exptl_absorpt_coefficient_mu 3.421
_exptl_absorpt_correction_T_max 0.7457
_exptl_absorpt_correction_T_min 0.5338
_exptl_absorpt_correction_type multi-scan
_exptl_absorpt_process_details 'SADABS, Bruker (2003)'
_exptl_crystal_colour colorless
_exptl_crystal_density_diffrn 1.953
_exptl_crystal_description block
_exptl_crystal_F_000 2340
_exptl_crystal_size_max 0.722
_exptl_crystal_size_mid 0.404
_exptl_crystal_size_min 0.353
_refine_diff_density_max 0.669
_refine_diff_density_min -1.145
_refine_diff_density_rms 0.126
_refine_ls_extinction_method none
_refine_ls_goodness_of_fit_ref 0.975
_refine_ls_hydrogen_treatment constr
_refine_ls_matrix_type full
_refine_ls_number_parameters 949
_refine_ls_number_reflns 17404
_refine_ls_number_restraints 0
_refine_ls_restrained_S_all 0.975
_refine_ls_R_factor_all 0.0983
_refine_ls_R_factor_gt 0.0427
_refine_ls_shift/su_max 0.001
_refine_ls_shift/su_mean 0.000
_refine_ls_structure_factor_coef Fsqd
_refine_ls_weighting_details 'w=1/[\s^2^(Fo^2^)+(0.0439P)^2^] where P=(Fo^2^+2Fc^2^)/3'
_refine_ls_weighting_scheme calc
_refine_ls_wR_factor_gt 0.0904
_refine_ls_wR_factor_ref 0.1179
_reflns_Friedel_coverage 0.000
_reflns_number_gt 8982
_reflns_number_total 17404
_reflns_threshold_expression 'I > 2\s(I)'
_cod_data_source_file jp9b03587_si_002.cif
_cod_data_source_block shelx
_cod_original_cell_volume 4229.61(13)
_cod_database_code 1552724
_shelx_shelxl_version_number 2014/7
_shelx_space_group_comment
;
The symmetry employed for this shelxl refinement is uniquely defined
by the following loop, which should always be used as a source of
symmetry information in preference to the above space-group names.
They are only intended as comments.
;
_shelx_estimated_absorpt_t_min 0.191
_shelx_estimated_absorpt_t_max 0.378

loop_
_space_group_symop_operation_xyz
'x, y, z'
'-x, -y, -z'

loop_
_atom_site_label
_atom_site_type_symbol
_atom_site_fract_x
_atom_site_fract_y
_atom_site_fract_z
_atom_site_U_iso_or_equiv
_atom_site_adp_type
_atom_site_occupancy
_atom_site_site_symmetry_order
_atom_site_calc_flag
_atom_site_refinement_flags_posn
_atom_site_refinement_flags_adp
I1 I 0.75258(3) 0.97355(3) 0.59830(2) 0.05506(12) Uani 1 1 d . .
I2 I 0.28260(4) 0.79139(4) 0.53781(3) 0.08662(17) Uani 1 1 d . .
I3 I 0.47781(3) 0.88819(2) 0.31292(2) 0.05139(12) Uani 1 1 d . .
I4 I 1.05169(4) 0.87077(4) 0.45899(3) 0.08709(18) Uani 1 1 d . .
I5 I 0.85743(3) 0.78147(3) 0.68712(2) 0.05173(11) Uani 1 1 d . .
I6 I 0.58216(3) 0.69362(3) 0.39985(2) 0.05422(12) Uani 1 1 d . .
I7 I 1.08894(3) 0.64321(2) 0.60395(2) 0.05294(12) Uani 1 1 d . .
I8 I 0.61927(4) 0.46765(4) 0.55424(3) 0.08882(18) Uani 1 1 d . .
I9 I 0.80091(3) 0.54466(2) 0.31778(2) 0.04929(11) Uani 1 1 d . .
P1 P 0.48700(12) 0.92329(9) 0.12572(8) 0.0414(4) Uani 1 1 d . .
P2 P 0.79405(12) 0.56573(10) 0.12778(8) 0.0421(4) Uani 1 1 d . .
P3 P 0.85840(11) 0.75086(9) 0.87895(8) 0.0410(3) Uani 1 1 d . .
N1 N 0.3653(7) 0.6481(6) 0.3081(5) 0.124(3) Uani 1 1 d . .
N2 N 0.3115(6) 0.7038(6) 0.6948(5) 0.114(3) Uani 1 1 d . .
N3 N -0.0259(6) 0.0219(5) 0.6827(5) 0.112(3) Uani 1 1 d . .
O1 O 0.4700(3) 0.8769(2) 0.1705(2) 0.0566(11) Uani 1 1 d . .
O2 O 0.8750(3) 0.7997(2) 0.8355(2) 0.0533(10) Uani 1 1 d . .
O3 O 0.7759(3) 0.5211(3) 0.1744(2) 0.0583(11) Uani 1 1 d . .
F1 F 0.6758(2) 0.9626(2) 0.44347(18) 0.0643(9) Uani 1 1 d . .
F2 F 0.5248(3) 0.8860(2) 0.61586(19) 0.0654(9) Uani 1 1 d . .
F3 F 0.3086(3) 0.8231(2) 0.3975(2) 0.0654(10) Uani 1 1 d . .
F4 F 1.0257(3) 0.8421(2) 0.60094(19) 0.0646(9) Uani 1 1 d . .
F5 F 0.6576(3) 0.7063(2) 0.55612(18) 0.0645(9) Uani 1 1 d . .
F6 F 0.8099(3) 0.7791(2) 0.38239(18) 0.0632(9) Uani 1 1 d . .
F7 F 1.0058(2) 0.6220(2) 0.44548(18) 0.0628(9) Uani 1 1 d . .
F8 F 0.8636(3) 0.5573(2) 0.62638(17) 0.0613(9) Uani 1 1 d . .
F9 F 0.6391(3) 0.4882(2) 0.40864(19) 0.0657(10) Uani 1 1 d . .
C1 C 0.4051(4) 0.9866(4) 0.1384(3) 0.0443(14) Uani 1 1 d . .
C2 C 0.3226(5) 0.9723(5) 0.1736(4) 0.080(2) Uani 1 1 d . .
H2 H 0.3120 0.9323 0.1916 0.096 Uiso 1 1 calc R U
C3 C 0.2567(6) 1.0168(6) 0.1820(5) 0.092(3) Uani 1 1 d . .
H3 H 0.2023 1.0074 0.2065 0.110 Uiso 1 1 calc R U
C4 C 0.2696(5) 1.0751(5) 0.1547(4) 0.076(2) Uani 1 1 d . .
H4 H 0.2225 1.1032 0.1586 0.091 Uiso 1 1 calc R U
C5 C 0.3524(5) 1.0912(4) 0.1220(4) 0.0664(18) Uani 1 1 d . .
H5 H 0.3631 1.1322 0.1050 0.080 Uiso 1 1 calc R U
C6 C 0.4207(5) 1.0480(4) 0.1137(3) 0.0593(17) Uani 1 1 d . .
H6 H 0.4772 1.0601 0.0915 0.071 Uiso 1 1 calc R U
C7 C 0.6218(4) 0.9993(4) 0.1478(3) 0.0490(15) Uani 1 1 d . .
C8 C 0.6782(6) 1.0433(4) 0.2214(4) 0.073(2) Uani 1 1 d . .
H8 H 0.6465 1.0324 0.2572 0.087 Uiso 1 1 calc R U
C9 C 0.7808(7) 1.1030(5) 0.2420(5) 0.095(3) Uani 1 1 d . .
H9 H 0.8185 1.1312 0.2915 0.114 Uiso 1 1 calc R U
C10 C 0.8265(6) 1.1204(5) 0.1911(6) 0.095(3) Uani 1 1 d . .
H10 H 0.8952 1.1618 0.2057 0.114 Uiso 1 1 calc R U
C11 C 0.7728(6) 1.0775(5) 0.1177(5) 0.082(2) Uani 1 1 d . .
H11 H 0.8053 1.0891 0.0825 0.098 Uiso 1 1 calc R U
C12 C 0.6700(5) 1.0169(4) 0.0964(4) 0.0636(18) Uani 1 1 d . .
H12 H 0.6335 0.9880 0.0466 0.076 Uiso 1 1 calc R U
C13 C 0.4560(4) 0.8470(3) 0.0267(3) 0.0428(13) Uani 1 1 d . .
C14 C 0.3766(5) 0.8356(4) -0.0256(3) 0.0537(15) Uani 1 1 d . .
H14 H 0.3380 0.8715 -0.0107 0.064 Uiso 1 1 calc R U
C15 C 0.3536(5) 0.7728(4) -0.0990(4) 0.0708(19) Uani 1 1 d . .
H15 H 0.2999 0.7662 -0.1335 0.085 Uiso 1 1 calc R U
C16 C 0.4098(5) 0.7192(4) -0.1218(4) 0.0644(19) Uani 1 1 d . .
H16 H 0.3944 0.6766 -0.1718 0.077 Uiso 1 1 calc R U
C17 C 0.4889(6) 0.7284(4) -0.0707(4) 0.0681(19) Uani 1 1 d . .
H17 H 0.5257 0.6912 -0.0859 0.082 Uiso 1 1 calc R U
C18 C 0.5135(5) 0.7931(4) 0.0032(3) 0.0568(16) Uani 1 1 d . .
H18 H 0.5686 0.8008 0.0374 0.068 Uiso 1 1 calc R U
C19 C 0.7906(4) 0.4903(4) 0.0331(3) 0.0432(13) Uani 1 1 d . .
C20 C 0.8530(6) 0.5149(4) -0.0110(4) 0.081(2) Uani 1 1 d . .
H20 H 0.9007 0.5727 0.0084 0.097 Uiso 1 1 calc R U
C21 C 0.8440(7) 0.4534(5) -0.0836(4) 0.110(3) Uani 1 1 d . .
H21 H 0.8842 0.4703 -0.1137 0.132 Uiso 1 1 calc R U
C22 C 0.7753(6) 0.3666(5) -0.1120(4) 0.085(2) Uani 1 1 d . .
H22 H 0.7705 0.3251 -0.1607 0.102 Uiso 1 1 calc R U
C23 C 0.7157(5) 0.3425(4) -0.0691(4) 0.0672(19) Uani 1 1 d . .
H23 H 0.6694 0.2843 -0.0883 0.081 Uiso 1 1 calc R U
C24 C 0.7230(4) 0.4038(4) 0.0032(3) 0.0549(16) Uani 1 1 d . .
H24 H 0.6812 0.3863 0.0324 0.066 Uiso 1 1 calc R U
C25 C 0.6965(4) 0.6108(4) 0.1241(3) 0.0456(14) Uani 1 1 d . .
C26 C 0.6759(5) 0.6613(4) 0.1916(4) 0.0627(18) Uani 1 1 d . .
H26 H 0.7110 0.6690 0.2358 0.075 Uiso 1 1 calc R U
C27 C 0.6050(6) 0.7000(5) 0.1943(4) 0.074(2) Uani 1 1 d . .
H27 H 0.5921 0.7335 0.2401 0.088 Uiso 1 1 calc R U
C28 C 0.5529(6) 0.6896(5) 0.1297(5) 0.082(2) Uani 1 1 d . .
H28 H 0.5063 0.7178 0.1320 0.099 Uiso 1 1 calc R U
C29 C 0.5688(6) 0.6381(5) 0.0617(5) 0.086(2) Uani 1 1 d . .
H29 H 0.5322 0.6302 0.0178 0.103 Uiso 1 1 calc R U
C30 C 0.6401(5) 0.5975(4) 0.0585(4) 0.0621(17) Uani 1 1 d . .
H30 H 0.6500 0.5614 0.0123 0.074 Uiso 1 1 calc R U
C31 C 0.9184(5) 0.6584(4) 0.1644(3) 0.0501(15) Uani 1 1 d . .
C32 C 0.9934(5) 0.6669(5) 0.2169(4) 0.0695(19) Uani 1 1 d . .
H32 H 0.9801 0.6250 0.2330 0.083 Uiso 1 1 calc R U
C33 C 1.0907(6) 0.7391(7) 0.2466(4) 0.096(3) Uani 1 1 d . .
H33 H 1.1408 0.7459 0.2836 0.115 Uiso 1 1 calc R U
C34 C 1.1118(7) 0.7988(6) 0.2217(5) 0.100(3) Uani 1 1 d . .
H34 H 1.1771 0.8455 0.2405 0.119 Uiso 1 1 calc R U
C35 C 1.0372(7) 0.7906(5) 0.1689(5) 0.092(3) Uani 1 1 d . .
H35 H 1.0517 0.8319 0.1521 0.111 Uiso 1 1 calc R U
C36 C 0.9399(5) 0.7208(4) 0.1404(4) 0.0706(19) Uani 1 1 d . .
H36 H 0.8890 0.7159 0.1050 0.085 Uiso 1 1 calc R U
C37 C 0.8678(4) 0.8209(3) 0.9766(3) 0.0429(13) Uani 1 1 d . .
C38 C 0.9522(5) 0.9018(4) 1.0124(4) 0.0677(19) Uani 1 1 d . .
H38 H 1.0000 0.9178 0.9856 0.081 Uiso 1 1 calc R U
C39 C 0.9657(6) 0.9590(5) 1.0879(4) 0.084(2) Uani 1 1 d . .
H39 H 1.0223 1.0132 1.1116 0.101 Uiso 1 1 calc R U
C40 C 0.8952(6) 0.9354(5) 1.1274(4) 0.073(2) Uani 1 1 d . .
H40 H 0.9041 0.9737 1.1779 0.088 Uiso 1 1 calc R U
C41 C 0.8125(6) 0.8562(5) 1.0932(4) 0.077(2) Uani 1 1 d . .
H41 H 0.7656 0.8401 1.1204 0.092 Uiso 1 1 calc R U
C42 C 0.7986(5) 0.8001(4) 1.0182(3) 0.0604(17) Uani 1 1 d . .
H42 H 0.7408 0.7466 0.9950 0.073 Uiso 1 1 calc R U
C43 C 0.9549(4) 0.7030(4) 0.8768(3) 0.0443(14) Uani 1 1 d . .
C44 C 0.9886(5) 0.6690(4) 0.8106(3) 0.0561(16) Uani 1 1 d . .
H44 H 0.9630 0.6734 0.7699 0.067 Uiso 1 1 calc R U
C45 C 1.0600(5) 0.6284(4) 0.8046(4) 0.0672(19) Uani 1 1 d . .
H45 H 1.0819 0.6055 0.7600 0.081 Uiso 1 1 calc R U
C46 C 1.0982(5) 0.6222(4) 0.8647(4) 0.068(2) Uani 1 1 d . .
H46 H 1.1456 0.5944 0.8605 0.082 Uiso 1 1 calc R U
C47 C 1.0679(5) 0.6560(5) 0.9303(5) 0.086(2) Uani 1 1 d . .
H47 H 1.0942 0.6516 0.9709 0.103 Uiso 1 1 calc R U
C48 C 0.9967(5) 0.6977(4) 0.9363(4) 0.0627(18) Uani 1 1 d . .
H48 H 0.9774 0.7224 0.9817 0.075 Uiso 1 1 calc R U
C49 C 0.7314(4) 0.6610(4) 0.8431(3) 0.0455(14) Uani 1 1 d . .
C50 C 0.7056(5) 0.5974(4) 0.8666(4) 0.0659(18) Uani 1 1 d . .
H50 H 0.7552 0.5996 0.9011 0.079 Uiso 1 1 calc R U
C51 C 0.6052(6) 0.5306(4) 0.8384(4) 0.077(2) Uani 1 1 d . .
H51 H 0.5881 0.4879 0.8537 0.092 Uiso 1 1 calc R U
C52 C 0.5325(6) 0.5276(5) 0.7886(4) 0.082(2) Uani 1 1 d . .
H52 H 0.4652 0.4836 0.7711 0.099 Uiso 1 1 calc R U
C53 C 0.5561(5) 0.5879(5) 0.7633(4) 0.072(2) Uani 1 1 d . .
H53 H 0.5063 0.5844 0.7281 0.087 Uiso 1 1 calc R U
C54 C 0.6571(5) 0.6553(4) 0.7919(3) 0.0591(17) Uani 1 1 d . .
H54 H 0.6739 0.6970 0.7755 0.071 Uiso 1 1 calc R U
C55 C 0.5892(5) 0.9271(3) 0.4647(3) 0.0442(14) Uani 1 1 d . .
C56 C 0.6032(4) 0.9265(3) 0.5317(3) 0.0415(13) Uani 1 1 d . .
C57 C 0.5137(5) 0.8887(4) 0.5518(3) 0.0454(14) Uani 1 1 d . .
C58 C 0.4133(4) 0.8531(4) 0.5071(3) 0.0467(14) Uani 1 1 d . .
C59 C 0.4055(5) 0.8570(4) 0.4413(3) 0.0483(15) Uani 1 1 d . .
C60 C 0.4918(5) 0.8919(3) 0.4170(3) 0.0431(14) Uani 1 1 d . .
C61 C 0.9207(5) 0.8112(4) 0.4908(3) 0.0474(14) Uani 1 1 d . .
C62 C 0.9289(5) 0.8092(4) 0.5567(3) 0.0443(14) Uani 1 1 d . .
C63 C 0.8423(5) 0.7752(3) 0.5817(3) 0.0442(14) Uani 1 1 d . .
C64 C 0.7446(5) 0.7403(4) 0.5346(3) 0.0451(14) Uani 1 1 d . .
C65 C 0.7304(4) 0.7400(3) 0.4674(3) 0.0424(13) Uani 1 1 d . .
C66 C 0.8210(5) 0.7769(4) 0.4473(3) 0.0480(15) Uani 1 1 d . .
C67 C 0.9209(5) 0.5893(3) 0.4696(3) 0.0456(14) Uani 1 1 d . .
C68 C 0.9383(4) 0.5925(3) 0.5377(3) 0.0417(13) Uani 1 1 d . .
C69 C 0.8490(5) 0.5570(4) 0.5601(3) 0.0463(14) Uani 1 1 d . .
C70 C 0.7481(4) 0.5226(4) 0.5184(3) 0.0493(15) Uani 1 1 d . .
C71 C 0.7376(4) 0.5223(4) 0.4513(3) 0.0453(14) Uani 1 1 d . .
C72 C 0.8212(5) 0.5542(3) 0.4236(3) 0.0427(13) Uani 1 1 d . .
C73 C 0.2801(8) 0.6173(6) 0.3064(5) 0.095(3) Uani 1 1 d . .
C74 C 0.1697(7) 0.5819(8) 0.3049(8) 0.192(6) Uani 1 1 d . .
H74A H 0.1613 0.5876 0.3532 0.288 Uiso 1 1 calc R U
H74B H 0.1393 0.5208 0.2677 0.288 Uiso 1 1 calc R U
H74C H 0.1346 0.6136 0.2926 0.288 Uiso 1 1 calc R U
C75 C 0.3953(7) 0.7221(5) 0.6870(5) 0.082(2) Uani 1 1 d . .
C76 C 0.5021(6) 0.7433(7) 0.6775(6) 0.122(3) Uani 1 1 d . .
H76A H 0.5347 0.7124 0.6931 0.183 Uiso 1 1 calc R U
H76B H 0.5412 0.8055 0.7073 0.183 Uiso 1 1 calc R U
H76C H 0.5019 0.7260 0.6256 0.183 Uiso 1 1 calc R U
C77 C 0.0583(8) 0.0440(6) 0.6830(4) 0.083(2) Uani 1 1 d . .
C78 C 0.1717(7) 0.0697(7) 0.6831(6) 0.126(3) Uani 1 1 d . .
H78A H 0.2016 0.0413 0.7037 0.189 Uiso 1 1 calc R U
H78B H 0.2070 0.1324 0.7130 0.189 Uiso 1 1 calc R U
H78C H 0.1806 0.0520 0.6326 0.189 Uiso 1 1 calc R U

loop_
_atom_site_aniso_label
_atom_site_aniso_U_11
_atom_site_aniso_U_22
_atom_site_aniso_U_33
_atom_site_aniso_U_23
_atom_site_aniso_U_13
_atom_site_aniso_U_12
I1 0.0526(2) 0.0520(2) 0.0493(2) 0.0192(2) 0.0019(2) 0.0155(2)
I2 0.0585(3) 0.1197(4) 0.0948(4) 0.0718(4) 0.0310(3) 0.0185(3)
I3 0.0718(3) 0.0518(2) 0.0366(2) 0.02252(19) 0.0145(2) 0.0286(2)
I4 0.0567(3) 0.1273(5) 0.0857(4) 0.0687(3) 0.0290(3) 0.0180(3)
I5 0.0684(3) 0.0558(2) 0.0382(2) 0.02490(19) 0.0155(2) 0.0284(2)
I6 0.0507(2) 0.0514(2) 0.0484(2) 0.0192(2) 0.0033(2) 0.0130(2)
I7 0.0490(2) 0.0502(2) 0.0498(2) 0.0210(2) 0.0027(2) 0.0129(2)
I8 0.0569(3) 0.1348(5) 0.0828(4) 0.0725(4) 0.0267(3) 0.0155(3)
I9 0.0663(3) 0.0545(2) 0.0363(2) 0.02465(19) 0.0160(2) 0.0293(2)
P1 0.0501(9) 0.0417(8) 0.0352(8) 0.0207(7) 0.0079(7) 0.0180(7)
P2 0.0519(9) 0.0478(8) 0.0329(8) 0.0217(7) 0.0071(7) 0.0237(8)
P3 0.0459(9) 0.0451(8) 0.0375(8) 0.0224(7) 0.0075(7) 0.0205(7)
N1 0.099(6) 0.106(6) 0.128(7) 0.025(5) -0.006(6) 0.041(6)
N2 0.086(5) 0.129(7) 0.120(7) 0.058(5) 0.008(5) 0.039(6)
N3 0.094(6) 0.098(6) 0.112(6) 0.025(5) -0.009(5) 0.039(5)
O1 0.084(3) 0.054(2) 0.043(2) 0.032(2) 0.012(2) 0.027(2)
O2 0.067(3) 0.059(2) 0.052(2) 0.037(2) 0.016(2) 0.031(2)
O3 0.080(3) 0.073(3) 0.044(2) 0.038(2) 0.018(2) 0.039(2)
F1 0.049(2) 0.082(2) 0.058(2) 0.0394(19) 0.0216(18) 0.0100(18)
F2 0.072(2) 0.080(2) 0.051(2) 0.043(2) 0.0131(19) 0.020(2)
F3 0.048(2) 0.081(2) 0.064(2) 0.039(2) 0.0053(19) 0.016(2)
F4 0.046(2) 0.085(3) 0.059(2) 0.038(2) 0.0035(18) 0.0173(19)
F5 0.053(2) 0.080(2) 0.057(2) 0.039(2) 0.0184(18) 0.0114(19)
F6 0.067(2) 0.077(2) 0.045(2) 0.0368(19) 0.0087(18) 0.016(2)
F7 0.050(2) 0.080(2) 0.059(2) 0.0428(19) 0.0216(18) 0.0113(19)
F8 0.065(2) 0.076(2) 0.0398(19) 0.0361(18) 0.0069(17) 0.0113(19)
F9 0.046(2) 0.092(3) 0.056(2) 0.041(2) 0.0061(18) 0.015(2)
C1 0.051(4) 0.046(3) 0.038(3) 0.019(3) 0.014(3) 0.021(3)
C2 0.078(5) 0.092(5) 0.123(7) 0.082(5) 0.058(5) 0.046(5)
C3 0.083(6) 0.109(6) 0.141(8) 0.087(6) 0.068(6) 0.061(5)
C4 0.069(5) 0.077(5) 0.105(6) 0.050(5) 0.031(5) 0.044(4)
C5 0.084(5) 0.067(4) 0.081(5) 0.052(4) 0.031(4) 0.042(4)
C6 0.075(4) 0.061(4) 0.067(4) 0.043(4) 0.036(4) 0.035(4)
C7 0.047(4) 0.041(3) 0.050(4) 0.016(3) -0.001(3) 0.016(3)
C8 0.081(5) 0.066(5) 0.048(4) 0.012(4) 0.000(4) 0.026(4)
C9 0.080(6) 0.057(5) 0.087(6) 0.005(5) -0.016(5) 0.002(5)
C10 0.053(5) 0.059(5) 0.142(9) 0.041(6) -0.010(6) -0.001(4)
C11 0.056(5) 0.090(6) 0.121(7) 0.069(6) 0.027(5) 0.027(5)
C12 0.050(4) 0.078(5) 0.075(5) 0.049(4) 0.011(4) 0.022(4)
C13 0.049(3) 0.044(3) 0.038(3) 0.024(3) 0.012(3) 0.014(3)
C14 0.051(4) 0.055(4) 0.055(4) 0.026(3) 0.002(3) 0.020(3)
C15 0.064(4) 0.061(4) 0.056(4) 0.013(4) -0.008(4) 0.012(4)
C16 0.074(5) 0.052(4) 0.041(4) 0.015(3) 0.008(4) 0.005(4)
C17 0.090(5) 0.069(5) 0.055(4) 0.028(4) 0.027(4) 0.042(4)
C18 0.065(4) 0.067(4) 0.043(4) 0.023(3) 0.009(3) 0.036(4)
C19 0.048(3) 0.048(3) 0.039(3) 0.023(3) 0.007(3) 0.023(3)
C20 0.109(6) 0.051(4) 0.061(5) 0.019(4) 0.044(5) 0.013(4)
C21 0.152(8) 0.082(6) 0.070(6) 0.025(5) 0.062(6) 0.026(6)
C22 0.090(6) 0.065(5) 0.066(5) 0.002(4) 0.017(5) 0.031(5)
C23 0.056(4) 0.050(4) 0.070(5) 0.012(4) -0.002(4) 0.016(3)
C24 0.049(4) 0.061(4) 0.055(4) 0.032(3) 0.012(3) 0.016(3)
C25 0.044(3) 0.048(3) 0.049(4) 0.026(3) 0.009(3) 0.019(3)
C26 0.067(4) 0.072(4) 0.050(4) 0.023(4) 0.009(4) 0.037(4)
C27 0.083(5) 0.073(5) 0.072(5) 0.028(4) 0.030(5) 0.045(4)
C28 0.065(5) 0.077(5) 0.113(7) 0.042(5) 0.020(5) 0.043(4)
C29 0.079(5) 0.087(6) 0.096(6) 0.044(5) -0.010(5) 0.042(5)
C30 0.073(5) 0.060(4) 0.052(4) 0.025(3) 0.002(4) 0.029(4)
C31 0.050(4) 0.051(4) 0.042(4) 0.017(3) 0.011(3) 0.019(3)
C32 0.059(5) 0.090(5) 0.058(4) 0.034(4) 0.011(4) 0.031(4)
C33 0.054(5) 0.122(8) 0.057(5) 0.013(5) -0.008(4) 0.013(5)
C34 0.068(6) 0.078(6) 0.078(7) -0.006(5) 0.011(5) 0.001(5)
C35 0.085(6) 0.049(4) 0.108(7) 0.023(5) 0.020(6) 0.005(4)
C36 0.065(5) 0.053(4) 0.081(5) 0.027(4) 0.006(4) 0.015(4)
C37 0.045(3) 0.044(3) 0.039(3) 0.018(3) 0.004(3) 0.019(3)
C38 0.075(5) 0.055(4) 0.055(4) 0.021(4) 0.013(4) 0.010(4)
C39 0.085(6) 0.056(4) 0.068(5) 0.014(4) -0.014(5) 0.002(4)
C40 0.101(6) 0.072(5) 0.050(4) 0.025(4) 0.006(4) 0.043(5)
C41 0.090(6) 0.081(5) 0.058(5) 0.031(4) 0.024(4) 0.034(5)
C42 0.062(4) 0.061(4) 0.051(4) 0.023(3) 0.014(4) 0.021(3)
C43 0.043(3) 0.051(3) 0.051(4) 0.033(3) 0.008(3) 0.021(3)
C44 0.066(4) 0.062(4) 0.046(4) 0.024(3) 0.016(3) 0.032(4)
C45 0.066(5) 0.075(5) 0.070(5) 0.031(4) 0.023(4) 0.044(4)
C46 0.058(4) 0.072(5) 0.096(6) 0.046(5) 0.029(4) 0.043(4)
C47 0.073(5) 0.125(7) 0.124(7) 0.097(6) 0.035(5) 0.059(5)
C48 0.065(4) 0.089(5) 0.062(4) 0.050(4) 0.022(4) 0.043(4)
C49 0.044(3) 0.044(3) 0.040(3) 0.015(3) 0.007(3) 0.014(3)
C50 0.066(5) 0.055(4) 0.065(5) 0.026(4) 0.002(4) 0.016(4)
C51 0.083(6) 0.045(4) 0.076(6) 0.021(4) 0.011(5) 0.008(4)
C52 0.067(5) 0.059(5) 0.057(5) -0.008(4) 0.002(4) 0.001(4)
C53 0.053(4) 0.095(6) 0.042(4) 0.011(4) -0.005(3) 0.028(4)
C54 0.052(4) 0.072(4) 0.039(4) 0.016(3) 0.002(3) 0.024(4)
C55 0.052(4) 0.037(3) 0.044(4) 0.021(3) 0.018(3) 0.013(3)
C56 0.042(3) 0.037(3) 0.038(3) 0.015(3) 0.003(3) 0.011(3)
C57 0.060(4) 0.042(3) 0.033(3) 0.018(3) 0.012(3) 0.017(3)
C58 0.047(4) 0.050(3) 0.045(4) 0.026(3) 0.018(3) 0.016(3)
C59 0.044(4) 0.048(3) 0.049(4) 0.019(3) 0.011(3) 0.018(3)
C60 0.056(4) 0.044(3) 0.031(3) 0.016(3) 0.012(3) 0.023(3)
C61 0.047(4) 0.056(4) 0.050(4) 0.034(3) 0.019(3) 0.020(3)
C62 0.047(4) 0.043(3) 0.042(3) 0.020(3) 0.009(3) 0.017(3)
C63 0.059(4) 0.039(3) 0.035(3) 0.015(3) 0.014(3) 0.023(3)
C64 0.052(4) 0.046(3) 0.042(3) 0.025(3) 0.021(3) 0.018(3)
C65 0.051(3) 0.031(3) 0.036(3) 0.011(3) 0.011(3) 0.011(3)
C66 0.061(4) 0.050(3) 0.039(3) 0.025(3) 0.017(3) 0.020(3)
C67 0.056(4) 0.042(3) 0.042(3) 0.020(3) 0.024(3) 0.020(3)
C68 0.041(3) 0.040(3) 0.034(3) 0.012(3) 0.003(3) 0.012(3)
C69 0.057(4) 0.055(4) 0.035(3) 0.028(3) 0.013(3) 0.020(3)
C70 0.044(4) 0.056(4) 0.046(4) 0.026(3) 0.017(3) 0.013(3)
C71 0.042(3) 0.055(4) 0.033(3) 0.019(3) 0.005(3) 0.015(3)
C72 0.052(4) 0.040(3) 0.033(3) 0.015(3) 0.007(3) 0.018(3)
C73 0.104(7) 0.076(6) 0.087(6) 0.031(5) -0.026(6) 0.030(6)
C74 0.083(7) 0.231(14) 0.272(16) 0.205(13) -0.031(9) -0.039(8)
C75 0.082(6) 0.084(6) 0.071(5) 0.037(4) -0.007(5) 0.027(5)
C76 0.079(6) 0.137(8) 0.156(9) 0.098(7) 0.013(6) 0.013(6)
C77 0.098(7) 0.074(5) 0.058(5) 0.022(4) -0.016(5) 0.028(6)
C78 0.103(7) 0.138(8) 0.125(8) 0.078(7) 0.018(7) 0.012(7)

loop_
_atom_type_symbol
_atom_type_description
_atom_type_scat_dispersion_real
_atom_type_scat_dispersion_imag
_atom_type_scat_source
C C 0.0033 0.0016 'International Tables Vol C Tables 4.2.6.8 and 6.1.1.4'
H H 0.0000 0.0000 'International Tables Vol C Tables 4.2.6.8 and 6.1.1.4'
O O 0.0106 0.0060 'International Tables Vol C Tables 4.2.6.8 and 6.1.1.4'
F F 0.0171 0.0103 'International Tables Vol C Tables 4.2.6.8 and 6.1.1.4'
P P 0.1023 0.0942 'International Tables Vol C Tables 4.2.6.8 and 6.1.1.4'
I I -0.4742 1.8119 'International Tables Vol C Tables 4.2.6.8 and 6.1.1.4'
N N 0.0061 0.0033 'International Tables Vol C Tables 4.2.6.8 and 6.1.1.4'

loop_
_geom_angle_atom_site_label_1
_geom_angle_atom_site_label_2
_geom_angle_atom_site_label_3
_geom_angle
O1 P1 C13 111.4(2)
O1 P1 C1 112.4(2)
C13 P1 C1 106.6(3)
O1 P1 C7 113.5(3)
C13 P1 C7 106.2(3)
C1 P1 C7 106.3(3)
O3 P2 C25 112.1(2)
O3 P2 C19 110.9(2)
C25 P2 C19 107.9(3)
O3 P2 C31 112.7(3)
C25 P2 C31 104.6(3)
C19 P2 C31 108.4(3)
O2 P3 C43 112.4(2)
O2 P3 C37 112.3(2)
C43 P3 C37 106.0(3)
O2 P3 C49 112.4(3)
C43 P3 C49 105.9(3)
C37 P3 C49 107.4(3)
C2 C1 C6 118.7(6)
C2 C1 P1 118.6(5)
C6 C1 P1 122.7(4)
C3 C2 C1 120.3(6)
C3 C2 H2 119.8
C1 C2 H2 119.8
C2 C3 C4 121.0(7)
C2 C3 H3 119.5
C4 C3 H3 119.5
C5 C4 C3 118.8(6)
C5 C4 H4 120.6
C3 C4 H4 120.6
C4 C5 C6 121.3(6)
C4 C5 H5 119.3
C6 C5 H5 119.3
C5 C6 C1 119.8(5)
C5 C6 H6 120.1
C1 C6 H6 120.1
C12 C7 C8 118.5(6)
C12 C7 P1 123.7(5)
C8 C7 P1 117.8(5)
C9 C8 C7 120.6(7)
C9 C8 H8 119.7
C7 C8 H8 119.7
C10 C9 C8 120.2(8)
C10 C9 H9 119.9
C8 C9 H9 119.9
C9 C10 C11 120.5(8)
C9 C10 H10 119.7
C11 C10 H10 119.7
C10 C11 C12 119.7(8)
C10 C11 H11 120.2
C12 C11 H11 120.2
C7 C12 C11 120.5(7)
C7 C12 H12 119.7
C11 C12 H12 119.7
C14 C13 C18 118.7(5)
C14 C13 P1 124.6(4)
C18 C13 P1 116.7(4)
C15 C14 C13 121.3(6)
C15 C14 H14 119.4
C13 C14 H14 119.4
C14 C15 C16 119.9(6)
C14 C15 H15 120.0
C16 C15 H15 120.0
C15 C16 C17 120.2(6)
C15 C16 H16 119.9
C17 C16 H16 119.9
C16 C17 C18 119.9(6)
C16 C17 H17 120.1
C18 C17 H17 120.1
C17 C18 C13 120.1(6)
C17 C18 H18 119.9
C13 C18 H18 119.9
C24 C19 C20 118.5(5)
C24 C19 P2 118.2(4)
C20 C19 P2 123.4(5)
C21 C20 C19 119.8(6)
C21 C20 H20 120.1
C19 C20 H20 120.1
C20 C21 C22 120.3(7)
C20 C21 H21 119.8
C22 C21 H21 119.8
C23 C22 C21 119.9(7)
C23 C22 H22 120.0
C21 C22 H22 120.0
C22 C23 C24 120.2(6)
C22 C23 H23 119.9
C24 C23 H23 119.9
C19 C24 C23 121.3(6)
C19 C24 H24 119.4
C23 C24 H24 119.4
C26 C25 C30 118.3(5)
C26 C25 P2 117.1(5)
C30 C25 P2 124.5(4)
C27 C26 C25 121.1(6)
C27 C26 H26 119.4
C25 C26 H26 119.4
C26 C27 C28 120.3(6)
C26 C27 H27 119.9
C28 C27 H27 119.9
C29 C28 C27 120.3(7)
C29 C28 H28 119.9
C27 C28 H28 119.9
C28 C29 C30 119.7(7)
C28 C29 H29 120.1
C30 C29 H29 120.1
C25 C30 C29 120.2(6)
C25 C30 H30 119.9
C29 C30 H30 119.9
C32 C31 C36 119.2(6)
C32 C31 P2 119.0(5)
C36 C31 P2 121.7(5)
C31 C32 C33 119.9(8)
C31 C32 H32 120.0
C33 C32 H32 120.0
C34 C33 C32 120.4(9)
C34 C33 H33 119.8
C32 C33 H33 119.8
C33 C34 C35 120.1(8)
C33 C34 H34 120.0
C35 C34 H34 120.0
C34 C35 C36 120.2(9)
C34 C35 H35 119.9
C36 C35 H35 119.9
C31 C36 C35 120.2(7)
C31 C36 H36 119.9
C35 C36 H36 119.9
C42 C37 C38 118.0(5)
C42 C37 P3 125.1(5)
C38 C37 P3 116.9(4)
C37 C38 C39 120.4(6)
C37 C38 H38 119.8
C39 C38 H38 119.8
C40 C39 C38 119.7(7)
C40 C39 H39 120.1
C38 C39 H39 120.1
C41 C40 C39 120.5(7)
C41 C40 H40 119.8
C39 C40 H40 119.8
C40 C41 C42 119.7(7)
C40 C41 H41 120.2
C42 C41 H41 120.2
C41 C42 C37 121.7(6)
C41 C42 H42 119.1
C37 C42 H42 119.1
C48 C43 C44 118.1(5)
C48 C43 P3 123.9(5)
C44 C43 P3 118.0(5)
C45 C44 C43 120.7(6)
C45 C44 H44 119.7
C43 C44 H44 119.7
C46 C45 C44 119.7(6)
C46 C45 H45 120.1
C44 C45 H45 120.1
C47 C46 C45 120.8(6)
C47 C46 H46 119.6
C45 C46 H46 119.6
C46 C47 C48 119.3(7)
C46 C47 H47 120.4
C48 C47 H47 120.4
C43 C48 C47 121.4(6)
C43 C48 H48 119.3
C47 C48 H48 119.3
C54 C49 C50 118.6(6)
C54 C49 P3 119.1(5)
C50 C49 P3 122.4(5)
C51 C50 C49 119.8(7)
C51 C50 H50 120.1
C49 C50 H50 120.1
C52 C51 C50 120.2(7)
C52 C51 H51 119.9
C50 C51 H51 119.9
C51 C52 C53 121.4(7)
C51 C52 H52 119.3
C53 C52 H52 119.3
C52 C53 C54 118.4(7)
C52 C53 H53 120.8
C54 C53 H53 120.8
C49 C54 C53 121.6(7)
C49 C54 H54 119.2
C53 C54 H54 119.2
F1 C55 C56 118.2(5)
F1 C55 C60 118.0(5)
C56 C55 C60 123.8(5)
C55 C56 C57 117.1(5)
C55 C56 I1 122.1(4)
C57 C56 I1 120.6(4)
F2 C57 C56 118.5(5)
F2 C57 C58 119.3(5)
C56 C57 C58 122.1(5)
C59 C58 C57 117.4(5)
C59 C58 I2 122.4(5)
C57 C58 I2 120.2(4)
F3 C59 C58 118.1(5)
F3 C59 C60 118.4(5)
C58 C59 C60 123.5(6)
C55 C60 C59 116.0(5)
C55 C60 I3 121.5(4)
C59 C60 I3 122.5(4)
C62 C61 C66 117.3(5)
C62 C61 I4 122.1(5)
C66 C61 I4 120.5(4)
F4 C62 C61 119.1(5)
F4 C62 C63 117.7(5)
C61 C62 C63 123.3(6)
C64 C63 C62 116.4(5)
C64 C63 I5 121.5(4)
C62 C63 I5 122.1(4)
F5 C64 C65 117.6(5)
F5 C64 C63 118.8(5)
C65 C64 C63 123.6(5)
C64 C65 C66 116.5(5)
C64 C65 I6 123.2(4)
C66 C65 I6 120.3(4)
F6 C66 C61 119.0(5)
F6 C66 C65 118.1(5)
C61 C66 C65 123.0(5)
F7 C67 C68 117.9(5)
F7 C67 C72 118.1(5)
C68 C67 C72 124.0(5)
C67 C68 C69 116.1(5)
C67 C68 I7 122.9(4)
C69 C68 I7 120.9(4)
F8 C69 C70 119.2(5)
F8 C69 C68 117.6(5)
C70 C69 C68 123.2(5)
C71 C70 C69 117.0(5)
C71 C70 I8 122.2(4)
C69 C70 I8 120.7(4)
F9 C71 C70 118.4(5)
F9 C71 C72 117.4(5)
C70 C71 C72 124.2(5)
C71 C72 C67 115.5(5)
C71 C72 I9 122.4(4)
C67 C72 I9 122.0(4)
N1 C73 C74 176.9(11)
C73 C74 H74A 109.5
C73 C74 H74B 109.5
H74A C74 H74B 109.5
C73 C74 H74C 109.5
H74A C74 H74C 109.5
H74B C74 H74C 109.5
N2 C75 C76 178.4(10)
C75 C76 H76A 109.5
C75 C76 H76B 109.5
H76A C76 H76B 109.5
C75 C76 H76C 109.5
H76A C76 H76C 109.5
H76B C76 H76C 109.5
N3 C77 C78 177.1(11)
C77 C78 H78A 109.5
C77 C78 H78B 109.5
H78A C78 H78B 109.5
C77 C78 H78C 109.5
H78A C78 H78C 109.5
H78B C78 H78C 109.5

loop_
_geom_bond_atom_site_label_1
_geom_bond_atom_site_label_2
_geom_bond_distance
I1 C56 2.081(5)
I2 C58 2.076(5)
I3 C60 2.088(5)
I4 C61 2.076(5)
I5 C63 2.095(5)
I6 C65 2.079(6)
I7 C68 2.080(5)
I8 C70 2.073(5)
I9 C72 2.081(5)
P1 O1 1.476(4)
P1 C13 1.805(5)
P1 C1 1.808(5)
P1 C7 1.807(6)
P2 O3 1.485(4)
P2 C25 1.794(5)
P2 C19 1.799(5)
P2 C31 1.800(6)
P3 O2 1.487(4)
P3 C43 1.797(5)
P3 C37 1.802(5)
P3 C49 1.801(6)
N1 C73 1.113(11)
N2 C75 1.128(9)
N3 C77 1.092(10)
F1 C55 1.350(6)
F2 C57 1.330(6)
F3 C59 1.345(6)
F4 C62 1.350(6)
F5 C64 1.348(6)
F6 C66 1.342(6)
F7 C67 1.350(6)
F8 C69 1.352(6)
F9 C71 1.353(6)
C1 C2 1.384(8)
C1 C6 1.382(7)
C2 C3 1.368(9)
C2 H2 0.9300
C3 C4 1.372(10)
C3 H3 0.9300
C4 C5 1.361(8)
C4 H4 0.9300
C5 C6 1.380(7)
C5 H5 0.9300
C6 H6 0.9300
C7 C12 1.366(8)
C7 C8 1.384(8)
C8 C9 1.378(10)
C8 H8 0.9300
C9 C10 1.340(11)
C9 H9 0.9300
C10 C11 1.371(10)
C10 H10 0.9300
C11 C12 1.384(9)
C11 H11 0.9300
C12 H12 0.9300
C13 C14 1.379(7)
C13 C18 1.394(7)
C14 C15 1.366(8)
C14 H14 0.9300
C15 C16 1.375(8)
C15 H15 0.9300
C16 C17 1.378(9)
C16 H16 0.9300
C17 C18 1.381(8)
C17 H17 0.9300
C18 H18 0.9300
C19 C24 1.374(7)
C19 C20 1.387(8)
C20 C21 1.379(9)
C20 H20 0.9300
C21 C22 1.386(10)
C21 H21 0.9300
C22 C23 1.342(9)
C22 H22 0.9300
C23 C24 1.380(8)
C23 H23 0.9300
C24 H24 0.9300
C25 C26 1.384(8)
C25 C30 1.389(8)
C26 C27 1.363(8)
C26 H26 0.9300
C27 C28 1.369(10)
C27 H27 0.9300
C28 C29 1.368(10)
C28 H28 0.9300
C29 C30 1.391(8)
C29 H29 0.9300
C30 H30 0.9300
C31 C32 1.364(8)
C31 C36 1.385(8)
C32 C33 1.406(10)
C32 H32 0.9300
C33 C34 1.353(12)
C33 H33 0.9300
C34 C35 1.367(11)
C34 H34 0.9300
C35 C36 1.386(9)
C35 H35 0.9300
C36 H36 0.9300
C37 C42 1.376(7)
C37 C38 1.389(8)
C38 C39 1.389(9)
C38 H38 0.9300
C39 C40 1.373(10)
C39 H39 0.9300
C40 C41 1.359(9)
C40 H40 0.9300
C41 C42 1.376(8)
C41 H41 0.9300
C42 H42 0.9300
C43 C48 1.367(7)
C43 C44 1.389(7)
C44 C45 1.385(8)
C44 H44 0.9300
C45 C46 1.370(9)
C45 H45 0.9300
C46 C47 1.355(9)
C46 H46 0.9300
C47 C48 1.398(8)
C47 H47 0.9300
C48 H48 0.9300
C49 C54 1.364(8)
C49 C50 1.396(8)
C50 C51 1.393(9)
C50 H50 0.9300
C51 C52 1.355(10)
C51 H51 0.9300
C52 C53 1.367(10)
C52 H52 0.9300
C53 C54 1.403(9)
C53 H53 0.9300
C54 H54 0.9300
C55 C56 1.374(7)
C55 C60 1.380(7)
C56 C57 1.379(7)
C57 C58 1.386(8)
C58 C59 1.371(8)
C59 C60 1.380(7)
C61 C62 1.360(7)
C61 C66 1.372(8)
C62 C63 1.384(7)
C63 C64 1.380(7)
C64 C65 1.368(7)
C65 C66 1.387(7)
C67 C68 1.368(7)
C67 C72 1.390(7)
C68 C69 1.391(7)
C69 C70 1.372(7)
C70 C71 1.362(7)
C71 C72 1.377(7)
C73 C74 1.435(12)
C74 H74A 0.9600
C74 H74B 0.9600
C74 H74C 0.9600
C75 C76 1.436(11)
C76 H76A 0.9600
C76 H76B 0.9600
C76 H76C 0.9600
C77 C78 1.472(11)
C78 H78A 0.9600
C78 H78B 0.9600
C78 H78C 0.9600

loop_
_geom_hbond_atom_site_label_D
_geom_hbond_atom_site_label_H
_geom_hbond_atom_site_label_A
_geom_hbond_distance_DH
_geom_hbond_distance_HA
_geom_hbond_distance_DA
_geom_hbond_angle_DHA
_geom_hbond_site_symmetry_A
C78 H78C F1 0.96 2.57 3.370(10) 140.4 2_666
C78 H78C F1 0.96 2.57 3.370(10) 140.4 2_666

loop_
_geom_torsion_atom_site_label_1
_geom_torsion_atom_site_label_2
_geom_torsion_atom_site_label_3
_geom_torsion_atom_site_label_4
_geom_torsion
O1 P1 C1 C2 -13.1(6)
C13 P1 C1 C2 109.2(5)
C7 P1 C1 C2 -137.8(5)
O1 P1 C1 C6 167.6(5)
C13 P1 C1 C6 -70.1(5)
C7 P1 C1 C6 42.9(6)
C6 C1 C2 C3 1.5(10)
P1 C1 C2 C3 -177.8(6)
C1 C2 C3 C4 1.1(12)
C2 C3 C4 C5 -3.0(13)
C3 C4 C5 C6 2.2(11)
C4 C5 C6 C1 0.4(10)
C2 C1 C6 C5 -2.3(9)
P1 C1 C6 C5 177.1(5)
O1 P1 C7 C12 147.2(5)
C13 P1 C7 C12 24.5(6)
C1 P1 C7 C12 -88.8(5)
O1 P1 C7 C8 -34.1(5)
C13 P1 C7 C8 -156.8(5)
C1 P1 C7 C8 89.9(5)
C12 C7 C8 C9 -0.4(9)
P1 C7 C8 C9 -179.2(5)
C7 C8 C9 C10 1.3(12)
C8 C9 C10 C11 -1.7(13)
C9 C10 C11 C12 1.1(12)
C8 C7 C12 C11 -0.1(9)
P1 C7 C12 C11 178.5(5)
C10 C11 C12 C7 -0.2(10)
O1 P1 C13 C14 116.9(5)
C1 P1 C13 C14 -6.0(6)
C7 P1 C13 C14 -119.1(5)
O1 P1 C13 C18 -59.5(5)
C1 P1 C13 C18 177.5(4)
C7 P1 C13 C18 64.5(5)
C18 C13 C14 C15 0.4(9)
P1 C13 C14 C15 -176.0(5)
C13 C14 C15 C16 0.2(10)
C14 C15 C16 C17 0.4(10)
C15 C16 C17 C18 -1.6(10)
C16 C17 C18 C13 2.3(10)
C14 C13 C18 C17 -1.7(8)
P1 C13 C18 C17 175.0(5)
O3 P2 C19 C24 33.8(5)
C25 P2 C19 C24 -89.2(5)
C31 P2 C19 C24 158.0(5)
O3 P2 C19 C20 -145.9(5)
C25 P2 C19 C20 91.1(6)
C31 P2 C19 C20 -21.7(6)
C24 C19 C20 C21 1.7(11)
P2 C19 C20 C21 -178.6(7)
C19 C20 C21 C22 -2.0(14)
C20 C21 C22 C23 1.3(14)
C21 C22 C23 C24 -0.2(12)
C20 C19 C24 C23 -0.7(9)
P2 C19 C24 C23 179.6(5)
C22 C23 C24 C19 0.0(10)
O3 P2 C25 C26 49.0(5)
C19 P2 C25 C26 171.3(5)
C31 P2 C25 C26 -73.4(5)
O3 P2 C25 C30 -130.2(5)
C19 P2 C25 C30 -7.9(6)
C31 P2 C25 C30 107.4(5)
C30 C25 C26 C27 -2.5(9)
P2 C25 C26 C27 178.3(5)
C25 C26 C27 C28 -0.2(11)
C26 C27 C28 C29 2.1(12)
C27 C28 C29 C30 -1.3(11)
C26 C25 C30 C29 3.2(9)
P2 C25 C30 C29 -177.6(5)
C28 C29 C30 C25 -1.4(10)
O3 P2 C31 C32 15.8(5)
C25 P2 C31 C32 137.7(5)
C19 P2 C31 C32 -107.4(5)
O3 P2 C31 C36 -164.6(5)
C25 P2 C31 C36 -42.6(5)
C19 P2 C31 C36 72.3(5)
C36 C31 C32 C33 0.8(9)
P2 C31 C32 C33 -179.5(5)
C31 C32 C33 C34 -2.1(11)
C32 C33 C34 C35 1.9(12)
C33 C34 C35 C36 -0.4(12)
C32 C31 C36 C35 0.7(9)
P2 C31 C36 C35 -179.0(5)
C34 C35 C36 C31 -0.9(11)
O2 P3 C37 C42 134.7(5)
C43 P3 C37 C42 -102.2(5)
C49 P3 C37 C42 10.7(6)
O2 P3 C37 C38 -45.8(5)
C43 P3 C37 C38 77.3(5)
C49 P3 C37 C38 -169.9(5)
C42 C37 C38 C39 0.4(10)
P3 C37 C38 C39 -179.1(5)
C37 C38 C39 C40 0.1(11)
C38 C39 C40 C41 0.2(12)
C39 C40 C41 C42 -0.9(11)
C40 C41 C42 C37 1.5(11)
C38 C37 C42 C41 -1.2(10)
P3 C37 C42 C41 178.3(5)
O2 P3 C43 C48 143.2(5)
C37 P3 C43 C48 20.2(6)
C49 P3 C43 C48 -93.7(6)
O2 P3 C43 C44 -37.1(5)
C37 P3 C43 C44 -160.0(5)
C49 P3 C43 C44 86.0(5)
C48 C43 C44 C45 2.0(9)
P3 C43 C44 C45 -177.7(5)
C43 C44 C45 C46 -0.3(10)
C44 C45 C46 C47 -0.7(11)
C45 C46 C47 C48 0.0(11)
C44 C43 C48 C47 -2.8(9)
P3 C43 C48 C47 177.0(5)
C46 C47 C48 C43 1.8(11)
O2 P3 C49 C54 -11.8(5)
C43 P3 C49 C54 -134.9(5)
C37 P3 C49 C54 112.1(5)
O2 P3 C49 C50 169.0(4)
C43 P3 C49 C50 45.9(5)
C37 P3 C49 C50 -67.0(5)
C54 C49 C50 C51 -0.7(9)
P3 C49 C50 C51 178.4(5)
C49 C50 C51 C52 -0.5(10)
C50 C51 C52 C53 1.8(11)
C51 C52 C53 C54 -1.8(10)
C50 C49 C54 C53 0.7(8)
P3 C49 C54 C53 -178.5(4)
C52 C53 C54 C49 0.5(9)
F1 C55 C56 C57 -179.0(4)
C60 C55 C56 C57 -0.5(8)
F1 C55 C56 I1 -2.5(7)
C60 C55 C56 I1 176.1(4)
C55 C56 C57 F2 179.1(4)
I1 C56 C57 F2 2.5(7)
C55 C56 C57 C58 -0.5(8)
I1 C56 C57 C58 -177.1(4)
F2 C57 C58 C59 -179.8(5)
C56 C57 C58 C59 -0.1(8)
F2 C57 C58 I2 -2.8(7)
C56 C57 C58 I2 176.8(4)
C57 C58 C59 F3 -179.7(5)
I2 C58 C59 F3 3.4(7)
C57 C58 C59 C60 1.8(8)
I2 C58 C59 C60 -175.1(4)
F1 C55 C60 C59 -179.5(5)
C56 C55 C60 C59 1.9(8)
F1 C55 C60 I3 2.5(7)
C56 C55 C60 I3 -176.1(4)
F3 C59 C60 C55 178.9(4)
C58 C59 C60 C55 -2.6(8)
F3 C59 C60 I3 -3.1(7)
C58 C59 C60 I3 175.3(4)
C66 C61 C62 F4 179.9(5)
I4 C61 C62 F4 -4.0(7)
C66 C61 C62 C63 -0.6(8)
I4 C61 C62 C63 175.5(4)
F4 C62 C63 C64 -178.7(4)
C61 C62 C63 C64 1.8(8)
F4 C62 C63 I5 4.1(7)
C61 C62 C63 I5 -175.5(4)
C62 C63 C64 F5 179.9(5)
I5 C63 C64 F5 -2.8(7)
C62 C63 C64 C65 -1.7(8)
I5 C63 C64 C65 175.6(4)
F5 C64 C65 C66 178.8(5)
C63 C64 C65 C66 0.4(8)
F5 C64 C65 I6 2.0(7)
C63 C64 C65 I6 -176.4(4)
C62 C61 C66 F6 179.0(5)
I4 C61 C66 F6 2.8(7)
C62 C61 C66 C65 -0.9(8)
I4 C61 C66 C65 -177.0(4)
C64 C65 C66 F6 -178.9(4)
I6 C65 C66 F6 -2.0(7)
C64 C65 C66 C61 1.0(8)
I6 C65 C66 C61 177.8(4)
F7 C67 C68 C69 -179.2(5)
C72 C67 C68 C69 0.7(8)
F7 C67 C68 I7 -1.2(7)
C72 C67 C68 I7 178.7(4)
C67 C68 C69 F8 178.5(4)
I7 C68 C69 F8 0.5(7)
C67 C68 C69 C70 -1.8(8)
I7 C68 C69 C70 -179.8(4)
F8 C69 C70 C71 -178.8(5)
C68 C69 C70 C71 1.5(9)
F8 C69 C70 I8 -2.1(7)
C68 C69 C70 I8 178.2(4)
C69 C70 C71 F9 179.6(5)
I8 C70 C71 F9 2.9(7)
C69 C70 C71 C72 -0.1(9)
I8 C70 C71 C72 -176.8(4)
F9 C71 C72 C67 179.4(4)
C70 C71 C72 C67 -0.9(8)
F9 C71 C72 I9 -3.7(7)
C70 C71 C72 I9 176.0(4)
F7 C67 C72 C71 -179.6(5)
C68 C67 C72 C71 0.6(8)
F7 C67 C72 I9 3.5(7)
C68 C67 C72 I9 -176.3(4)
